data_1515544
loop_
_publ_author_name
'Langley, Stuart K.'
'Chilton, Nicholas F.'
'Moubaraki, Boujemaa'
'Hooper, Thomas'
'Brechin, Euan K.'
'Evangelisti, Marco'
'Murray, Keith S.'

_publ_section_title
;
 Molecular coolers: The case for [CuII5GdIII4]
;
_journal_issue 6
_journal_name_full 'Chemical Science'
_journal_page_first 1166
_journal_paper_doi 10.1039/c1sc00038a
_journal_volume 2
_journal_year 2011
_chemical_formula_moiety 'C38 H82 Cu5 Gd4 N8 O34, 2(C4 H10 O), 2(C H4 O)'
_chemical_formula_sum 'C48 H110 Cu5 Gd4 N8 O38'
_chemical_formula_weight 2354.16
_chemical_name_systematic
;
?
;
_space_group_IT_number 2
_symmetry_cell_setting triclinic
_symmetry_space_group_name_Hall '-P 1'
_symmetry_space_group_name_H-M 'P -1'
_atom_sites_solution_hydrogens geom
_atom_sites_solution_primary direct
_atom_sites_solution_secondary difmap
_audit_creation_date '9 November 2005'
_audit_creation_method SHELXL-97
_cell_angle_alpha 78.80(3)
_cell_angle_beta 83.81(3)
_cell_angle_gamma 69.28(3)
_cell_formula_units_Z 1
_cell_length_a 11.050(2)
_cell_length_b 13.830(3)
_cell_length_c 14.030(3)
_cell_measurement_reflns_used 12139
_cell_measurement_temperature 100(2)
_cell_measurement_theta_max 25.00
_cell_measurement_theta_min 2.52
_cell_volume 1965.4(8)
_computing_cell_refinement 'XDS (Kabsch, 1993)'
_computing_data_collection 'Blu-Ice (McPhillips et al, 2002)'
_computing_data_reduction 'XDS (Kabsch, 1993)'
_computing_molecular_graphics X-SEED
_computing_publication_material 'XCIF V6.12 (BrukerAXS, 2001).'
_computing_structure_refinement 'SHELXL-97 (Sheldrick, 1997)'
_computing_structure_solution 'SHELXS-97 (Sheldrick, 1990)'
_diffrn_ambient_temperature 100(2)
_diffrn_measured_fraction_theta_full 0.931
_diffrn_measured_fraction_theta_max 0.931
_diffrn_measurement_device_type synchrotron
_diffrn_measurement_method 'scans in phi'
_diffrn_radiation_monochromator 'double crystal'
_diffrn_radiation_source '3BM1 dipole'
_diffrn_radiation_type synchrotron
_diffrn_radiation_wavelength 0.71082
_diffrn_reflns_av_R_equivalents 0.0315
_diffrn_reflns_av_sigmaI/netI 0.0491
_diffrn_reflns_limit_h_max 13
_diffrn_reflns_limit_h_min -13
_diffrn_reflns_limit_k_max 16
_diffrn_reflns_limit_k_min -16
_diffrn_reflns_limit_l_max 16
_diffrn_reflns_limit_l_min -16
_diffrn_reflns_number 12139
_diffrn_reflns_theta_full 25.00
_diffrn_reflns_theta_max 25.00
_diffrn_reflns_theta_min 2.52
_exptl_absorpt_coefficient_mu 4.737
_exptl_absorpt_correction_T_max 0.899
_exptl_absorpt_correction_T_min 0.786
_exptl_absorpt_correction_type multi-scan
_exptl_absorpt_process_details SADABS
_exptl_crystal_colour blue
_exptl_crystal_density_diffrn 1.989
_exptl_crystal_density_method 'not measured'
_exptl_crystal_description plate
_exptl_crystal_F_000 1159
_exptl_crystal_size_max 0.05
_exptl_crystal_size_mid 0.03
_exptl_crystal_size_min 0.01
_refine_diff_density_max 1.095
_refine_diff_density_min -1.331
_refine_diff_density_rms 0.153
_refine_ls_extinction_method none
_refine_ls_goodness_of_fit_ref 1.132
_refine_ls_hydrogen_treatment constr
_refine_ls_matrix_type full
_refine_ls_number_parameters 477
_refine_ls_number_reflns 7056
_refine_ls_number_restraints 0
_refine_ls_restrained_S_all 1.132
_refine_ls_R_factor_all 0.0409
_refine_ls_R_factor_gt 0.0398
_refine_ls_shift/su_max 0.001
_refine_ls_shift/su_mean 0.000
_refine_ls_structure_factor_coef Fsqd
_refine_ls_weighting_details 'calc w=1/[\s^2^(Fo^2^)+(0.0000P)^2^+20.5732P] where P=(Fo^2^+2Fc^2^)/3'
_refine_ls_weighting_scheme calc
_refine_ls_wR_factor_gt 0.0992
_refine_ls_wR_factor_ref 0.0999
_reflns_number_gt 6876
_reflns_number_total 7056
_reflns_threshold_expression >2sigma(I)
_cod_data_source_file c1sc00038a.txt
_cod_data_source_block Cu5Gd4final
_cod_depositor_comments
;
The following automatic conversions were performed:

'_symmetry_cell_setting' value 'Triclinic' changed to 'triclinic'
according to
/usr/data/users/saulius/automatic-downloads/retrospective/RSC/lib/dictionaries/cif_core.dic
dictionary named 'cif_core.dic' version 2.4.2 from
2011-04-26.

'_exptl_absorpt_correction_type' value 'MULTi-scan'
changed to 'multi-scan' according to
/usr/data/users/saulius/automatic-downloads/retrospective/RSC/lib/dictionaries/cif_core.dic
dictionary named 'cif_core.dic' version 2.4.2 from 2011-04-26.

Automatic conversion script
Id: cif_fix_values 2281 2013-09-26 08:29:07Z andrius 
;
_cod_original_sg_symbol_H-M P-1
_cod_database_code 1515544

loop_
_symmetry_equiv_pos_as_xyz
'x, y, z'
'-x, -y, -z'

loop_
_atom_site_label
_atom_site_type_symbol
_atom_site_fract_x
_atom_site_fract_y
_atom_site_fract_z
_atom_site_U_iso_or_equiv
_atom_site_adp_type
_atom_site_occupancy
_atom_site_symmetry_multiplicity
_atom_site_calc_flag
_atom_site_refinement_flags
_atom_site_disorder_assembly
_atom_site_disorder_group
Gd1 Gd 0.16746(3) 0.47562(2) 0.30188(2) 0.00891(11) Uani 1 1 d . . .
Gd2 Gd 0.13931(3) 0.67966(2) 0.45069(2) 0.01088(11) Uani 1 1 d . . .
Cu1 Cu 0.0000 0.5000 0.5000 0.0076(2) Uani 1 2 d S . .
Cu2 Cu 0.09850(7) 0.58197(6) 0.68482(5) 0.01224(18) Uani 1 1 d . . .
Cu3 Cu -0.14134(7) 0.74542(6) 0.57703(6) 0.01054(18) Uani 1 1 d . . .
O1 O -0.0180(4) 0.6035(3) 0.5833(3) 0.0110(9) Uani 1 1 d . . .
O2 O 0.0045(4) 0.6058(3) 0.3837(3) 0.0106(9) Uani 1 1 d . . .
O3 O 0.2343(4) 0.5041(3) 0.4408(3) 0.0147(9) Uani 1 1 d . . .
O4 O 0.2700(5) 0.4205(4) 0.1422(4) 0.0197(10) Uani 1 1 d . . .
O5 O 0.4032(4) 0.4375(4) 0.2354(3) 0.0172(10) Uani 1 1 d . . .
O6 O 0.4767(5) 0.3737(5) 0.1022(4) 0.0276(12) Uani 1 1 d . . .
O7 O 0.1803(6) 0.6303(4) 0.2116(5) 0.0406(17) Uani 1 1 d . . .
O8 O 0.1322(6) 0.7670(5) 0.2880(4) 0.0359(14) Uani 1 1 d . . .
O9 O 0.3665(5) 0.6782(4) 0.4157(5) 0.0295(13) Uani 1 1 d . . .
O10 O 0.2289(5) 0.8221(4) 0.4517(4) 0.0243(11) Uani 1 1 d . . .
O11 O 0.4318(6) 0.8049(5) 0.4321(6) 0.0478(19) Uani 1 1 d . . .
O12 O -0.0468(4) 0.8090(3) 0.4770(3) 0.0159(10) Uani 1 1 d . . .
O13 O -0.0622(5) 0.7740(4) 0.7215(4) 0.0257(11) Uani 1 1 d . . .
H13 H -0.0818 0.7616 0.7810 0.031 Uiso 1 1 calc R . .
O14 O -0.2717(4) 0.6977(3) 0.6505(3) 0.0148(9) Uani 1 1 d . . .
O15 O 0.0016(4) 0.5168(4) 0.7796(3) 0.0165(10) Uani 1 1 d . . .
O16 O 0.2033(5) 0.6521(4) 0.6041(3) 0.0186(10) Uani 1 1 d . . .
O17 O 0.3899(6) 0.3465(4) 0.9317(4) 0.0329(13) Uani 1 1 d . . .
H17 H 0.4431 0.3229 0.9761 0.040 Uiso 1 1 calc R . .
O1S O 0.5928(14) 0.9838(11) 0.2131(10) 0.119(5) Uani 1 1 d . . .
O2S O -0.1850(6) 0.7395(5) 0.8967(4) 0.0384(15) Uani 1 1 d . . .
H2S H -0.2141 0.6899 0.9042 0.046 Uiso 1 1 calc R . .
N1 N 0.3863(5) 0.4104(4) 0.1591(4) 0.0159(12) Uani 1 1 d . . .
N2 N 0.3441(6) 0.7690(5) 0.4336(5) 0.0279(15) Uani 1 1 d . . .
N3 N -0.2651(5) 0.8920(4) 0.5795(4) 0.0144(11) Uani 1 1 d . . .
N4 N 0.2231(5) 0.5533(5) 0.7885(4) 0.0185(12) Uani 1 1 d . . .
C1 C -0.1161(6) 0.6707(5) 0.3438(5) 0.0167(14) Uani 1 1 d . . .
H1A H -0.1537 0.6283 0.3163 0.025 Uiso 1 1 calc R . .
H1B H -0.1027 0.7256 0.2924 0.025 Uiso 1 1 calc R . .
H1C H -0.1752 0.7032 0.3950 0.025 Uiso 1 1 calc R . .
C2 C 0.3522(7) 0.4405(6) 0.4843(5) 0.0206(15) Uani 1 1 d . . .
H2A H 0.3830 0.3726 0.4621 0.031 Uiso 1 1 calc R . .
H2B H 0.3384 0.4298 0.5552 0.031 Uiso 1 1 calc R . .
H2C H 0.4168 0.4752 0.4658 0.031 Uiso 1 1 calc R . .
C3 C 0.1511(6) 0.7278(6) 0.2128(6) 0.0210(15) Uani 1 1 d . A .
C4 C 0.1352(9) 0.7980(7) 0.1119(6) 0.0322(18) Uani 1 1 d . . .
C5 C 0.1142(13) 0.9088(9) 0.1196(9) 0.061(3) Uani 1 1 d . A 1
H5A H 0.1091 0.9507 0.0543 0.091 Uiso 1 1 calc R A 1
H5B H 0.1865 0.9114 0.1526 0.091 Uiso 1 1 calc R A 1
H5C H 0.0331 0.9370 0.1570 0.091 Uiso 1 1 calc R A 1
C6 C 0.0189(15) 0.7909(11) 0.0646(10) 0.070(4) Uani 1 1 d . A 1
H6A H 0.0152 0.8263 -0.0033 0.104 Uiso 1 1 calc R A 1
H6B H -0.0615 0.8249 0.1002 0.104 Uiso 1 1 calc R A 1
H6C H 0.0295 0.7171 0.0669 0.104 Uiso 1 1 calc R A 1
C7 C 0.2549(15) 0.7552(12) 0.0484(9) 0.083(5) Uani 1 1 d . A 1
H7A H 0.2795 0.6789 0.0562 0.125 Uiso 1 1 calc R A 1
H7B H 0.3261 0.7731 0.0676 0.125 Uiso 1 1 calc R A 1
H7C H 0.2367 0.7862 -0.0198 0.125 Uiso 1 1 calc R A 1
C8 C -0.1051(7) 0.9183(5) 0.4497(5) 0.0179(14) Uani 1 1 d . . .
H8A H -0.0944 0.9384 0.3785 0.021 Uiso 1 1 calc R . .
H8B H -0.0633 0.9552 0.4820 0.021 Uiso 1 1 calc R . .
C9 C -0.2488(7) 0.9490(5) 0.4801(5) 0.0180(14) Uani 1 1 d . . .
H9A H -0.2859 1.0256 0.4796 0.022 Uiso 1 1 calc R . .
H9B H -0.2955 0.9313 0.4335 0.022 Uiso 1 1 calc R . .
C10 C -0.2347(8) 0.9375(5) 0.6577(6) 0.0239(16) Uani 1 1 d . . .
H10A H -0.2944 0.9313 0.7146 0.029 Uiso 1 1 calc R . .
H10B H -0.2508 1.0132 0.6344 0.029 Uiso 1 1 calc R . .
C11 C -0.0963(8) 0.8859(6) 0.6901(6) 0.0272(17) Uani 1 1 d . . .
H11A H -0.0365 0.8994 0.6356 0.033 Uiso 1 1 calc R . .
H11B H -0.0851 0.9179 0.7443 0.033 Uiso 1 1 calc R . .
C12 C -0.3945(7) 0.8786(5) 0.5972(6) 0.0228(16) Uani 1 1 d . . .
H12A H -0.4240 0.8704 0.5360 0.027 Uiso 1 1 calc R . .
H12B H -0.4587 0.9413 0.6198 0.027 Uiso 1 1 calc R . .
C13 C -0.3828(7) 0.7819(5) 0.6738(6) 0.0200(15) Uani 1 1 d . . .
H13A H -0.3748 0.7968 0.7386 0.024 Uiso 1 1 calc R . .
H13B H -0.4613 0.7627 0.6759 0.024 Uiso 1 1 calc R . .
C14 C 0.1445(8) 0.5448(7) 0.8805(5) 0.0255(16) Uani 1 1 d . . .
H14A H 0.0883 0.6154 0.8926 0.031 Uiso 1 1 calc R . .
H14B H 0.2019 0.5105 0.9359 0.031 Uiso 1 1 calc R . .
C15 C 0.0614(7) 0.4789(6) 0.8702(5) 0.0226(16) Uani 1 1 d . . .
H15A H 0.1165 0.4043 0.8737 0.027 Uiso 1 1 calc R . .
H15B H -0.0055 0.4843 0.9238 0.027 Uiso 1 1 calc R . .
C16 C 0.2597(7) 0.6497(6) 0.7665(6) 0.0241(16) Uani 1 1 d . . .
H16A H 0.3360 0.6394 0.8034 0.029 Uiso 1 1 calc R . .
H16B H 0.1872 0.7101 0.7858 0.029 Uiso 1 1 calc R . .
C17 C 0.2916(8) 0.6716(7) 0.6562(5) 0.0265(17) Uani 1 1 d . . .
H17A H 0.2869 0.7455 0.6365 0.032 Uiso 1 1 calc R . .
H17B H 0.3808 0.6260 0.6411 0.032 Uiso 1 1 calc R . .
C18 C 0.3360(7) 0.4584(6) 0.7772(6) 0.0253(16) Uani 1 1 d . . .
H18A H 0.3839 0.4736 0.7156 0.030 Uiso 1 1 calc R . .
H18B H 0.3036 0.4018 0.7708 0.030 Uiso 1 1 calc R . .
C19 C 0.4301(8) 0.4178(6) 0.8582(6) 0.0267(16) Uani 1 1 d . . .
H19A H 0.5180 0.3815 0.8320 0.032 Uiso 1 1 calc R . .
H19B H 0.4330 0.4771 0.8865 0.032 Uiso 1 1 calc R . .
C1S C 0.486(2) 0.8724(18) 0.184(2) 0.146(10) Uani 1 1 d . . .
H1S1 H 0.4339 0.8626 0.2441 0.219 Uiso 1 1 calc R . .
H1S2 H 0.5029 0.8138 0.1495 0.219 Uiso 1 1 calc R . .
H1S3 H 0.4396 0.9383 0.1430 0.219 Uiso 1 1 calc R . .
C2S C 0.597(2) 0.876(2) 0.2069(19) 0.146(11) Uani 1 1 d . . .
H2S1 H 0.6644 0.8475 0.1573 0.175 Uiso 1 1 calc R . .
H2S2 H 0.6224 0.8300 0.2702 0.175 Uiso 1 1 calc R . .
C3S C 0.7042(18) 1.0011(14) 0.1915(12) 0.094(6) Uani 1 1 d . . .
H3S1 H 0.7235 1.0036 0.1206 0.113 Uiso 1 1 calc R . .
H3S2 H 0.7740 0.9410 0.2251 0.113 Uiso 1 1 calc R . .
C4S C 0.7068(14) 1.0938(10) 0.2167(10) 0.070(4) Uani 1 1 d . . .
H4S1 H 0.6563 1.1543 0.1710 0.104 Uiso 1 1 calc R . .
H4S2 H 0.7965 1.0921 0.2139 0.104 Uiso 1 1 calc R . .
H4S3 H 0.6693 1.0998 0.2828 0.104 Uiso 1 1 calc R . .
C5S C -0.2711(12) 0.8210(9) 0.9412(8) 0.054(3) Uani 1 1 d . . .
H5S1 H -0.2806 0.7957 1.0109 0.081 Uiso 1 1 calc R . .
H5S2 H -0.3556 0.8454 0.9119 0.081 Uiso 1 1 calc R . .
H5S3 H -0.2375 0.8791 0.9320 0.081 Uiso 1 1 calc R . .

loop_
_atom_site_aniso_label
_atom_site_aniso_U_11
_atom_site_aniso_U_22
_atom_site_aniso_U_33
_atom_site_aniso_U_23
_atom_site_aniso_U_13
_atom_site_aniso_U_12
Gd1 0.00881(17) 0.01166(17) 0.00805(17) -0.00346(11) 0.00282(12) -0.00565(12)
Gd2 0.01062(17) 0.01135(17) 0.01375(18) -0.00469(12) 0.00241(12) -0.00698(12)
Cu1 0.0093(5) 0.0088(5) 0.0063(5) -0.0024(4) 0.0020(4) -0.0052(4)
Cu2 0.0106(4) 0.0194(4) 0.0098(4) -0.0045(3) 0.0002(3) -0.0081(3)
Cu3 0.0095(4) 0.0091(3) 0.0140(4) -0.0037(3) 0.0038(3) -0.0045(3)
O1 0.012(2) 0.012(2) 0.010(2) -0.0052(17) 0.0014(18) -0.0040(17)
O2 0.011(2) 0.011(2) 0.011(2) -0.0028(17) 0.0015(18) -0.0057(17)
O3 0.016(2) 0.015(2) 0.014(2) -0.0031(18) -0.0053(19) -0.0050(18)
O4 0.014(2) 0.030(3) 0.020(3) -0.011(2) 0.007(2) -0.013(2)
O5 0.015(2) 0.026(2) 0.015(2) -0.008(2) 0.003(2) -0.012(2)
O6 0.014(2) 0.051(3) 0.023(3) -0.017(3) 0.010(2) -0.014(2)
O7 0.033(3) 0.016(3) 0.058(4) 0.009(3) 0.022(3) -0.006(2)
O8 0.049(4) 0.056(4) 0.017(3) -0.001(3) 0.004(3) -0.039(3)
O9 0.017(3) 0.016(2) 0.052(4) -0.002(2) 0.006(3) -0.005(2)
O10 0.024(3) 0.019(2) 0.035(3) -0.005(2) 0.001(2) -0.014(2)
O11 0.024(3) 0.030(3) 0.093(6) 0.007(3) -0.014(3) -0.020(3)
O12 0.015(2) 0.014(2) 0.020(2) -0.0037(19) 0.004(2) -0.0072(18)
O13 0.025(3) 0.028(3) 0.027(3) -0.012(2) 0.002(2) -0.010(2)
O14 0.010(2) 0.013(2) 0.020(2) -0.0053(18) 0.0033(19) -0.0025(17)
O15 0.014(2) 0.030(3) 0.007(2) -0.0025(19) -0.0010(19) -0.010(2)
O16 0.016(2) 0.035(3) 0.012(2) -0.003(2) -0.003(2) -0.017(2)
O17 0.041(3) 0.032(3) 0.031(3) 0.003(2) -0.010(3) -0.020(3)
O1S 0.130(11) 0.116(9) 0.134(11) -0.067(9) 0.073(9) -0.069(9)
O2S 0.049(4) 0.050(4) 0.034(3) -0.018(3) 0.010(3) -0.036(3)
N1 0.010(3) 0.024(3) 0.017(3) -0.009(2) 0.005(2) -0.008(2)
N2 0.016(3) 0.022(3) 0.048(4) 0.002(3) -0.009(3) -0.011(3)
N3 0.011(3) 0.010(2) 0.019(3) -0.001(2) 0.005(2) -0.002(2)
N4 0.013(3) 0.024(3) 0.020(3) -0.002(2) 0.000(2) -0.009(2)
C1 0.014(3) 0.017(3) 0.018(3) -0.002(3) -0.003(3) -0.004(3)
C2 0.018(3) 0.022(3) 0.023(4) -0.006(3) -0.006(3) -0.006(3)
C3 0.010(3) 0.026(4) 0.026(4) 0.006(3) -0.002(3) -0.010(3)
C4 0.043(5) 0.034(4) 0.019(4) 0.005(3) -0.005(4) -0.017(4)
C5 0.079(8) 0.047(6) 0.052(7) 0.017(5) -0.019(6) -0.025(6)
C6 0.089(10) 0.069(8) 0.054(7) 0.019(6) -0.030(7) -0.039(7)
C7 0.081(10) 0.096(10) 0.036(6) 0.012(6) 0.017(7) -0.003(8)
C8 0.023(4) 0.015(3) 0.017(3) -0.001(3) 0.004(3) -0.010(3)
C9 0.018(3) 0.011(3) 0.021(4) 0.006(3) -0.005(3) -0.003(3)
C10 0.032(4) 0.011(3) 0.025(4) -0.008(3) 0.010(3) -0.004(3)
C11 0.044(5) 0.025(4) 0.019(4) -0.008(3) 0.003(4) -0.019(4)
C12 0.010(3) 0.017(3) 0.036(4) 0.000(3) 0.002(3) -0.002(3)
C13 0.012(3) 0.017(3) 0.029(4) 0.000(3) 0.003(3) -0.005(3)
C14 0.026(4) 0.044(4) 0.014(3) -0.008(3) 0.001(3) -0.019(4)
C15 0.025(4) 0.042(4) 0.006(3) -0.004(3) -0.001(3) -0.018(3)
C16 0.022(4) 0.036(4) 0.022(4) -0.005(3) -0.005(3) -0.019(3)
C17 0.032(4) 0.041(4) 0.019(4) -0.001(3) -0.003(3) -0.029(4)
C18 0.017(4) 0.032(4) 0.022(4) -0.002(3) -0.002(3) -0.004(3)
C19 0.024(4) 0.033(4) 0.024(4) -0.002(3) -0.007(3) -0.011(3)
C1S 0.107(15) 0.134(18) 0.21(3) -0.12(2) -0.032(16) -0.005(13)
C2S 0.090(13) 0.23(3) 0.17(2) -0.16(2) 0.030(14) -0.059(16)
C3S 0.112(13) 0.114(13) 0.081(10) -0.057(10) 0.050(10) -0.062(11)
C4S 0.069(8) 0.055(7) 0.070(8) -0.005(6) 0.023(7) -0.014(6)
C5S 0.065(7) 0.054(6) 0.050(6) -0.021(5) 0.012(6) -0.025(6)

loop_
_atom_type_symbol
_atom_type_description
_atom_type_scat_dispersion_real
_atom_type_scat_dispersion_imag
_atom_type_scat_source
C C 0.0033 0.0016 'International Tables Vol C Tables 4.2.6.8 and 6.1.1.4'
H H 0.0000 0.0000 'International Tables Vol C Tables 4.2.6.8 and 6.1.1.4'
N N 0.0061 0.0033 'International Tables Vol C Tables 4.2.6.8 and 6.1.1.4'
O O 0.0106 0.0060 'International Tables Vol C Tables 4.2.6.8 and 6.1.1.4'
Cu Cu 0.3201 1.2651 'International Tables Vol C Tables 4.2.6.8 and 6.1.1.4'
Gd Gd -0.1653 3.9035 'International Tables Vol C Tables 4.2.6.8 and 6.1.1.4'

loop_
_geom_angle_atom_site_label_1
_geom_angle_atom_site_label_2
_geom_angle_atom_site_label_3
_geom_angle
_geom_angle_site_symmetry_1
_geom_angle_site_symmetry_3
O15 Gd1 O14 104.46(17) 2_566 2_566
O15 Gd1 O3 146.44(16) 2_566 .
O14 Gd1 O3 87.97(17) 2_566 .
O15 Gd1 O7 92.9(2) 2_566 .
O14 Gd1 O7 146.30(17) 2_566 .
O3 Gd1 O7 93.2(2) . .
O15 Gd1 O2 83.71(16) 2_566 .
O14 Gd1 O2 131.81(15) 2_566 .
O3 Gd1 O2 65.47(16) . .
O7 Gd1 O2 77.95(17) . .
O15 Gd1 O4 76.34(16) 2_566 .
O14 Gd1 O4 78.78(17) 2_566 .
O3 Gd1 O4 137.15(16) . .
O7 Gd1 O4 77.6(2) . .
O2 Gd1 O4 147.38(16) . .
O15 Gd1 O1 70.26(15) 2_566 2_566
O14 Gd1 O1 70.38(14) 2_566 2_566
O3 Gd1 O1 85.51(14) . 2_566
O7 Gd1 O1 143.31(17) . 2_566
O2 Gd1 O1 68.20(13) . 2_566
O4 Gd1 O1 126.04(14) . 2_566
O15 Gd1 O5 126.41(15) 2_566 .
O14 Gd1 O5 73.47(16) 2_566 .
O3 Gd1 O5 86.85(15) . .
O7 Gd1 O5 72.98(18) . .
O2 Gd1 O5 138.31(14) . .
O4 Gd1 O5 50.35(15) . .
O1 Gd1 O5 143.25(15) 2_566 .
O15 Gd1 N1 101.84(16) 2_566 .
O14 Gd1 N1 73.24(16) 2_566 .
O3 Gd1 N1 111.63(16) . .
O7 Gd1 N1 75.07(18) . .
O2 Gd1 N1 152.66(15) . .
O4 Gd1 N1 25.52(16) . .
O1 Gd1 N1 138.99(14) 2_566 .
O5 Gd1 N1 24.90(15) . .
O15 Gd1 Cu2 34.31(11) 2_566 2_566
O14 Gd1 Cu2 86.63(12) 2_566 2_566
O3 Gd1 Cu2 118.64(11) . 2_566
O7 Gd1 Cu2 121.35(17) . 2_566
O2 Gd1 Cu2 73.97(10) . 2_566
O4 Gd1 Cu2 101.21(11) . 2_566
O1 Gd1 Cu2 35.97(10) 2_566 2_566
O5 Gd1 Cu2 147.38(10) . 2_566
N1 Gd1 Cu2 124.71(11) . 2_566
O15 Gd1 Cu3 84.63(13) 2_566 2_566
O14 Gd1 Cu3 34.43(11) 2_566 2_566
O3 Gd1 Cu3 89.23(11) . 2_566
O7 Gd1 Cu3 177.43(19) . 2_566
O2 Gd1 Cu3 102.49(10) . 2_566
O4 Gd1 Cu3 101.04(11) . 2_566
O1 Gd1 Cu3 36.20(9) 2_566 2_566
O5 Gd1 Cu3 107.90(11) . 2_566
N1 Gd1 Cu3 104.67(12) . 2_566
Cu2 Gd1 Cu3 56.62(3) 2_566 2_566
O12 Gd2 O16 93.89(18) . .
O12 Gd2 O3 145.52(16) . .
O16 Gd2 O3 91.70(18) . .
O12 Gd2 O8 86.3(2) . .
O16 Gd2 O8 150.38(18) . .
O3 Gd2 O8 104.8(2) . .
O12 Gd2 O2 85.38(15) . .
O16 Gd2 O2 129.90(15) . .
O3 Gd2 O2 65.35(15) . .
O8 Gd2 O2 79.68(17) . .
O12 Gd2 O9 131.72(16) . .
O16 Gd2 O9 80.25(19) . .
O3 Gd2 O9 82.75(16) . .
O8 Gd2 O9 77.7(2) . .
O2 Gd2 O9 134.18(17) . .
O12 Gd2 O10 81.13(16) . .
O16 Gd2 O10 75.70(18) . .
O3 Gd2 O10 133.08(16) . .
O8 Gd2 O10 75.07(19) . .
O2 Gd2 O10 151.99(17) . .
O9 Gd2 O10 50.85(17) . .
O12 Gd2 O1 69.61(14) . .
O16 Gd2 O1 67.96(14) . .
O3 Gd2 O1 81.20(14) . .
O8 Gd2 O1 137.97(18) . .
O2 Gd2 O1 64.98(13) . .
O9 Gd2 O1 143.70(17) . .
O10 Gd2 O1 130.67(15) . .
O12 Gd2 N2 106.46(17) . .
O16 Gd2 N2 75.36(19) . .
O3 Gd2 N2 107.88(17) . .
O8 Gd2 N2 76.2(2) . .
O2 Gd2 N2 152.22(18) . .
O9 Gd2 N2 25.56(18) . .
O10 Gd2 N2 25.35(18) . .
O1 Gd2 N2 142.52(17) . .
O1 Cu1 O1 180.000(1) . 2_566
O1 Cu1 O2 90.29(17) . 2_566
O1 Cu1 O2 89.71(17) 2_566 2_566
O1 Cu1 O2 89.71(17) . .
O1 Cu1 O2 90.29(17) 2_566 .
O2 Cu1 O2 180.00(19) 2_566 .
O1 Cu1 Gd1 53.62(12) . 2_566
O1 Cu1 Gd1 126.38(12) 2_566 2_566
O2 Cu1 Gd1 49.69(12) 2_566 2_566
O2 Cu1 Gd1 130.31(12) . 2_566
O1 Cu1 Gd2 124.15(12) . 2_566
O1 Cu1 Gd2 55.85(12) 2_566 2_566
O2 Cu1 Gd2 47.20(12) 2_566 2_566
O2 Cu1 Gd2 132.80(12) . 2_566
Gd1 Cu1 Gd2 70.54(3) 2_566 2_566
O15 Cu2 O16 172.4(2) . .
O15 Cu2 O1 92.77(19) . .
O16 Cu2 O1 94.11(19) . .
O15 Cu2 N4 87.0(2) . .
O16 Cu2 N4 86.3(2) . .
O1 Cu2 N4 177.5(2) . .
O15 Cu2 Gd1 41.76(14) . 2_566
O16 Cu2 Gd1 144.85(15) . 2_566
O1 Cu2 Gd1 51.04(12) . 2_566
N4 Cu2 Gd1 128.75(16) . 2_566
O14 Cu3 O12 164.0(2) . .
O14 Cu3 O1 92.48(18) . .
O12 Cu3 O1 95.75(18) . .
O14 Cu3 N3 87.1(2) . .
O12 Cu3 N3 85.6(2) . .
O1 Cu3 N3 176.1(2) . .
O14 Cu3 Gd1 41.90(14) . 2_566
O12 Cu3 Gd1 145.98(14) . 2_566
O1 Cu3 Gd1 50.95(12) . 2_566
N3 Cu3 Gd1 128.09(15) . 2_566
Cu2 O1 Cu3 107.05(19) . .
Cu2 O1 Cu1 123.9(2) . .
Cu3 O1 Cu1 128.9(2) . .
Cu2 O1 Gd1 92.99(16) . 2_566
Cu3 O1 Gd1 92.85(15) . 2_566
Cu1 O1 Gd1 88.20(14) . 2_566
Cu2 O1 Gd2 90.23(15) . .
Cu3 O1 Gd2 89.02(15) . .
Cu1 O1 Gd2 87.56(14) . .
Gd1 O1 Gd2 175.63(17) 2_566 .
C1 O2 Cu1 117.0(4) . .
C1 O2 Gd1 123.6(4) . .
Cu1 O2 Gd1 91.80(16) . .
C1 O2 Gd2 121.0(3) . .
Cu1 O2 Gd2 96.11(18) . .
Gd1 O2 Gd2 100.70(15) . .
C2 O3 Gd1 123.5(4) . .
C2 O3 Gd2 122.6(4) . .
Gd1 O3 Gd2 108.21(19) . .
N1 O4 Gd1 96.6(3) . .
N1 O5 Gd1 95.2(3) . .
C3 O7 Gd1 143.5(5) . .
C3 O8 Gd2 127.7(5) . .
N2 O9 Gd2 95.6(4) . .
N2 O10 Gd2 95.8(4) . .
C8 O12 Cu3 114.7(4) . .
C8 O12 Gd2 139.6(4) . .
Cu3 O12 Gd2 105.4(2) . .
C11 O13 H13 109.5 . .
C13 O14 Cu3 112.3(4) . .
C13 O14 Gd1 141.7(4) . 2_566
Cu3 O14 Gd1 103.67(19) . 2_566
C15 O15 Cu2 112.5(4) . .
C15 O15 Gd1 143.5(4) . 2_566
Cu2 O15 Gd1 103.9(2) . 2_566
C17 O16 Cu2 113.3(4) . .
C17 O16 Gd2 140.2(4) . .
Cu2 O16 Gd2 106.6(2) . .
C19 O17 H17 109.5 . .
C3S O1S C2S 115.3(14) . .
C5S O2S H2S 109.5 . .
O6 N1 O5 122.2(5) . .
O6 N1 O4 120.2(5) . .
O5 N1 O4 117.5(5) . .
O6 N1 Gd1 173.8(5) . .
O5 N1 Gd1 59.9(3) . .
O4 N1 Gd1 57.9(3) . .
O11 N2 O10 121.1(6) . .
O11 N2 O9 121.5(7) . .
O10 N2 O9 117.4(6) . .
O11 N2 Gd2 176.3(7) . .
O10 N2 Gd2 58.9(3) . .
O9 N2 Gd2 58.8(3) . .
C10 N3 C9 113.2(5) . .
C10 N3 C12 112.1(5) . .
C9 N3 C12 112.5(6) . .
C10 N3 Cu3 110.9(4) . .
C9 N3 Cu3 103.8(4) . .
C12 N3 Cu3 103.6(4) . .
C18 N4 C14 114.7(6) . .
C18 N4 C16 111.4(6) . .
C14 N4 C16 114.2(6) . .
C18 N4 Cu2 109.9(5) . .
C14 N4 Cu2 104.0(4) . .
C16 N4 Cu2 101.4(4) . .
O2 C1 H1A 109.5 . .
O2 C1 H1B 109.5 . .
H1A C1 H1B 109.5 . .
O2 C1 H1C 109.5 . .
H1A C1 H1C 109.5 . .
H1B C1 H1C 109.5 . .
O3 C2 H2A 109.5 . .
O3 C2 H2B 109.5 . .
H2A C2 H2B 109.5 . .
O3 C2 H2C 109.5 . .
H2A C2 H2C 109.5 . .
H2B C2 H2C 109.5 . .
O8 C3 O7 124.4(7) . .
O8 C3 C4 120.6(7) . .
O7 C3 C4 115.0(7) . .
C5 C4 C7 110.4(10) . .
C5 C4 C3 111.2(7) . .
C7 C4 C3 108.9(8) . .
C5 C4 C6 110.5(9) . .
C7 C4 C6 107.5(10) . .
C3 C4 C6 108.2(7) . .
C4 C5 H5A 109.5 . .
C4 C5 H5B 109.5 . .
C4 C5 H5C 109.5 . .
C4 C6 H6A 109.5 . .
C4 C6 H6B 109.5 . .
C4 C6 H6C 109.5 . .
C4 C7 H7A 109.5 . .
C4 C7 H7B 109.5 . .
C4 C7 H7C 109.5 . .
O12 C8 C9 108.5(5) . .
O12 C8 H8A 110.0 . .
C9 C8 H8A 110.0 . .
O12 C8 H8B 110.0 . .
C9 C8 H8B 110.0 . .
H8A C8 H8B 108.4 . .
N3 C9 C8 109.7(6) . .
N3 C9 H9A 109.7 . .
C8 C9 H9A 109.7 . .
N3 C9 H9B 109.7 . .
C8 C9 H9B 109.7 . .
H9A C9 H9B 108.2 . .
N3 C10 C11 114.0(5) . .
N3 C10 H10A 108.8 . .
C11 C10 H10A 108.8 . .
N3 C10 H10B 108.8 . .
C11 C10 H10B 108.8 . .
H10A C10 H10B 107.6 . .
O13 C11 C10 112.6(6) . .
O13 C11 H11A 109.1 . .
C10 C11 H11A 109.1 . .
O13 C11 H11B 109.1 . .
C10 C11 H11B 109.1 . .
H11A C11 H11B 107.8 . .
N3 C12 C13 108.8(6) . .
N3 C12 H12A 109.9 . .
C13 C12 H12A 109.9 . .
N3 C12 H12B 109.9 . .
C13 C12 H12B 109.9 . .
H12A C12 H12B 108.3 . .
O14 C13 C12 109.2(5) . .
O14 C13 H13A 109.8 . .
C12 C13 H13A 109.8 . .
O14 C13 H13B 109.8 . .
C12 C13 H13B 109.8 . .
H13A C13 H13B 108.3 . .
N4 C14 C15 107.8(6) . .
N4 C14 H14A 110.2 . .
C15 C14 H14A 110.2 . .
N4 C14 H14B 110.2 . .
C15 C14 H14B 110.2 . .
H14A C14 H14B 108.5 . .
O15 C15 C14 108.8(6) . .
O15 C15 H15A 109.9 . .
C14 C15 H15A 109.9 . .
O15 C15 H15B 109.9 . .
C14 C15 H15B 109.9 . .
H15A C15 H15B 108.3 . .
N4 C16 C17 108.6(6) . .
N4 C16 H16A 110.0 . .
C17 C16 H16A 110.0 . .
N4 C16 H16B 110.0 . .
C17 C16 H16B 110.0 . .
H16A C16 H16B 108.4 . .
O16 C17 C16 109.9(5) . .
O16 C17 H17A 109.7 . .
C16 C17 H17A 109.7 . .
O16 C17 H17B 109.7 . .
C16 C17 H17B 109.7 . .
H17A C17 H17B 108.2 . .
N4 C18 C19 116.2(7) . .
N4 C18 H18A 108.2 . .
C19 C18 H18A 108.2 . .
N4 C18 H18B 108.2 . .
C19 C18 H18B 108.2 . .
H18A C18 H18B 107.4 . .
O17 C19 C18 109.5(6) . .
O17 C19 H19A 109.8 . .
C18 C19 H19A 109.8 . .
O17 C19 H19B 109.8 . .
C18 C19 H19B 109.8 . .
H19A C19 H19B 108.2 . .
C2S C1S H1S1 109.5 . .
C2S C1S H1S2 109.5 . .
H1S1 C1S H1S2 109.5 . .
C2S C1S H1S3 109.5 . .
H1S1 C1S H1S3 109.5 . .
H1S2 C1S H1S3 109.5 . .
C1S C2S O1S 114(2) . .
C1S C2S H2S1 108.8 . .
O1S C2S H2S1 108.8 . .
C1S C2S H2S2 108.8 . .
O1S C2S H2S2 108.8 . .
H2S1 C2S H2S2 107.7 . .
O1S C3S C4S 114.8(13) . .
O1S C3S H3S1 108.6 . .
C4S C3S H3S1 108.6 . .
O1S C3S H3S2 108.6 . .
C4S C3S H3S2 108.6 . .
H3S1 C3S H3S2 107.6 . .
C3S C4S H4S1 109.5 . .
C3S C4S H4S2 109.5 . .
H4S1 C4S H4S2 109.5 . .
C3S C4S H4S3 109.5 . .
H4S1 C4S H4S3 109.5 . .
H4S2 C4S H4S3 109.5 . .
O2S C5S H5S1 109.5 . .
O2S C5S H5S2 109.5 . .
H5S1 C5S H5S2 109.5 . .
O2S C5S H5S3 109.5 . .
H5S1 C5S H5S3 109.5 . .
H5S2 C5S H5S3 109.5 . .

loop_
_geom_bond_atom_site_label_1
_geom_bond_atom_site_label_2
_geom_bond_distance
_geom_bond_site_symmetry_2
Gd1 O15 2.254(5) 2_566
Gd1 O14 2.260(5) 2_566
Gd1 O3 2.305(5) .
Gd1 O7 2.306(5) .
Gd1 O2 2.422(4) .
Gd1 O4 2.528(5) .
Gd1 O1 2.557(4) 2_566
Gd1 O5 2.574(4) .
Gd1 N1 2.965(5) .
Gd1 Cu2 3.2842(10) 2_566
Gd1 Cu3 3.2887(12) 2_566
Gd2 O12 2.249(5) .
Gd2 O16 2.258(5) .
Gd2 O3 2.305(4) .
Gd2 O8 2.361(6) .
Gd2 O2 2.428(4) .
Gd2 O9 2.499(5) .
Gd2 O10 2.501(5) .
Gd2 O1 2.726(4) .
Gd2 N2 2.907(6) .
Cu1 O1 1.964(4) .
Cu1 O1 1.964(4) 2_566
Cu1 O2 1.978(4) 2_566
Cu1 O2 1.978(4) .
Cu1 Gd1 3.1747(10) 2_566
Cu1 Gd2 3.2910(9) 2_566
Cu2 O15 1.907(5) .
Cu2 O16 1.910(5) .
Cu2 O1 1.932(4) .
Cu2 N4 1.997(6) .
Cu2 Gd1 3.2842(10) 2_566
Cu3 O14 1.914(4) .
Cu3 O12 1.920(4) .
Cu3 O1 1.945(4) .
Cu3 N3 2.009(5) .
Cu3 Gd1 3.2887(13) 2_566
O1 Gd1 2.557(4) 2_566
O2 C1 1.419(8) .
O3 C2 1.412(9) .
O4 N1 1.286(8) .
O5 N1 1.253(7) .
O6 N1 1.233(7) .
O7 C3 1.274(9) .
O8 C3 1.243(10) .
O9 N2 1.261(8) .
O10 N2 1.251(8) .
O11 N2 1.232(8) .
O12 C8 1.409(8) .
O13 C11 1.445(9) .
O13 H13 0.8400 .
O14 C13 1.421(8) .
O14 Gd1 2.260(5) 2_566
O15 C15 1.417(9) .
O15 Gd1 2.254(5) 2_566
O16 C17 1.405(9) .
O17 C19 1.431(9) .
O17 H17 0.8400 .
O1S C3S 1.328(19) .
O1S C2S 1.50(3) .
O2S C5S 1.397(12) .
O2S H2S 0.8400 .
N3 C10 1.487(9) .
N3 C9 1.489(9) .
N3 C12 1.494(8) .
N4 C18 1.478(10) .
N4 C14 1.485(9) .
N4 C16 1.494(9) .
C1 H1A 0.9800 .
C1 H1B 0.9800 .
C1 H1C 0.9800 .
C2 H2A 0.9800 .
C2 H2B 0.9800 .
C2 H2C 0.9800 .
C3 C4 1.542(10) .
C4 C5 1.490(14) .
C4 C7 1.513(15) .
C4 C6 1.549(16) .
C5 H5A 0.9800 .
C5 H5B 0.9800 .
C5 H5C 0.9800 .
C6 H6A 0.9800 .
C6 H6B 0.9800 .
C6 H6C 0.9800 .
C7 H7A 0.9800 .
C7 H7B 0.9800 .
C7 H7C 0.9800 .
C8 C9 1.527(9) .
C8 H8A 0.9900 .
C8 H8B 0.9900 .
C9 H9A 0.9900 .
C9 H9B 0.9900 .
C10 C11 1.518(12) .
C10 H10A 0.9900 .
C10 H10B 0.9900 .
C11 H11A 0.9900 .
C11 H11B 0.9900 .
C12 C13 1.520(10) .
C12 H12A 0.9900 .
C12 H12B 0.9900 .
C13 H13A 0.9900 .
C13 H13B 0.9900 .
C14 C15 1.538(10) .
C14 H14A 0.9900 .
C14 H14B 0.9900 .
C15 H15A 0.9900 .
C15 H15B 0.9900 .
C16 C17 1.545(10) .
C16 H16A 0.9900 .
C16 H16B 0.9900 .
C17 H17A 0.9900 .
C17 H17B 0.9900 .
C18 C19 1.510(12) .
C18 H18A 0.9900 .
C18 H18B 0.9900 .
C19 H19A 0.9900 .
C19 H19B 0.9900 .
C1S C2S 1.31(3) .
C1S H1S1 0.9800 .
C1S H1S2 0.9800 .
C1S H1S3 0.9800 .
C2S H2S1 0.9900 .
C2S H2S2 0.9900 .
C3S C4S 1.406(19) .
C3S H3S1 0.9900 .
C3S H3S2 0.9900 .
C4S H4S1 0.9800 .
C4S H4S2 0.9800 .
C4S H4S3 0.9800 .
C5S H5S1 0.9800 .
C5S H5S2 0.9800 .
C5S H5S3 0.9800 .
